data_7029991
loop_
_publ_author_name
'McCarty, W. Jeffrey'
'Yang, Xiaoping'
'DePue Anderson, Lauren J'
'Jones, Richard A.'

_publ_section_title
;
 Chemical vapour deposition of amorphous Ru(P) thin films from Ru
 trialkylphosphite hydride complexes.
;
_journal_issue 43
_journal_name_full 'Dalton transactions (Cambridge, England : 2003)'
_journal_page_first 13496
_journal_page_last 13503
_journal_paper_doi 10.1039/c2dt31541f
_journal_volume 41
_journal_year 2012
_chemical_formula_moiety 'C12 H36 Cl2 O12 P4 Ru'
_chemical_formula_sum 'C12 H36 Cl2 O12 P4 Ru'
_chemical_formula_weight 668.26
_chemical_name_systematic
;
?
;
_space_group_IT_number 14
_symmetry_cell_setting monoclinic
_symmetry_space_group_name_Hall '-P 2yn'
_symmetry_space_group_name_H-M 'P 1 21/n 1'
_atom_sites_solution_hydrogens geom
_atom_sites_solution_primary direct
_atom_sites_solution_secondary difmap
_audit_creation_method SHELXL-97
_cell_angle_alpha 90.00
_cell_angle_beta 90.03(3)
_cell_angle_gamma 90.00
_cell_formula_units_Z 16
_cell_length_a 18.310(4)
_cell_length_b 20.351(4)
_cell_length_c 28.915(6)
_cell_measurement_reflns_used 13551
_cell_measurement_temperature 153(1)
_cell_measurement_theta_max 27.39
_cell_measurement_theta_min 2.91
_cell_volume 10775(4)
_computing_cell_refinement 'Collect software, Nonius B.V. 1998'
_computing_data_collection 'Collect software, Nonius B.V. 1998'
_computing_data_reduction
;
DENZO and Scalepack (Otwinoski and Minor, 1997)
;
_computing_molecular_graphics 'XP SHELXTL/PC, Siemens Analytical'
_computing_structure_refinement 'XL SHELXTL/PC, Siemens Analytical'
_computing_structure_solution
;

SIR97 - Altomare A., Burla M.C., Camalli M., Cascarano G.L., Giacovazzo C.,
Guagliardi A., Moliterni A.G.G., Polidori G.,Spagna R.
;
_diffrn_ambient_temperature 153(1)
_diffrn_measured_fraction_theta_full 0.998
_diffrn_measured_fraction_theta_max 0.998
_diffrn_measurement_device_type CCD
_diffrn_measurement_method \w-scans
_diffrn_radiation_monochromator graphite
_diffrn_radiation_source 'fine-focus sealed tube'
_diffrn_radiation_type MoK\a
_diffrn_radiation_wavelength 0.71073
_diffrn_reflns_av_R_equivalents 0.0000
_diffrn_reflns_av_sigmaI/netI 0.0445
_diffrn_reflns_limit_h_max 21
_diffrn_reflns_limit_h_min 0
_diffrn_reflns_limit_k_max 24
_diffrn_reflns_limit_k_min 0
_diffrn_reflns_limit_l_max 34
_diffrn_reflns_limit_l_min -34
_diffrn_reflns_number 18957
_diffrn_reflns_theta_full 25.00
_diffrn_reflns_theta_max 25.00
_diffrn_reflns_theta_min 2.99
_exptl_absorpt_coefficient_mu 1.067
_exptl_absorpt_correction_T_max 0.9101
_exptl_absorpt_correction_T_min 0.8149
_exptl_absorpt_correction_type gaussian
_exptl_absorpt_process_details
;
Absorption correction given as Gaussian
;
_exptl_crystal_colour Yellow
_exptl_crystal_density_diffrn 1.648
_exptl_crystal_density_method 'not measured'
_exptl_crystal_description Block
_exptl_crystal_F_000 5472
_exptl_crystal_size_max 0.20
_exptl_crystal_size_mid 0.12
_exptl_crystal_size_min 0.09
_refine_diff_density_max 1.649
_refine_diff_density_min -0.976
_refine_diff_density_rms 0.114
_refine_ls_extinction_method none
_refine_ls_goodness_of_fit_ref 1.240
_refine_ls_hydrogen_treatment constr
_refine_ls_matrix_type full
_refine_ls_number_parameters 1117
_refine_ls_number_reflns 18957
_refine_ls_number_restraints 744
_refine_ls_restrained_S_all 1.220
_refine_ls_R_factor_all 0.0791
_refine_ls_R_factor_gt 0.0723
_refine_ls_shift/su_max 0.002
_refine_ls_shift/su_mean 0.000
_refine_ls_structure_factor_coef Fsqd
_refine_ls_weighting_details 'calc w=1/[\s^2^(Fo^2^)+(0.0000P)^2^+82.6187P] where P=(Fo^2^+2Fc^2^)/3'
_refine_ls_weighting_scheme calc
_refine_ls_wR_factor_gt 0.1287
_refine_ls_wR_factor_ref 0.1316
_reflns_number_gt 17934
_reflns_number_total 18957
_reflns_threshold_expression >2sigma(I)
_cod_data_source_file c2dt31541f.txt
_cod_data_source_block complex-3
_cod_depositor_comments
;
The following automatic conversions were performed:

'_symmetry_cell_setting' value 'Monoclinic' changed to 'monoclinic'
according to
/usr/data/users/saulius/automatic-downloads/retrospective/RSC/lib/dictionaries/cif_core.dic
dictionary named 'cif_core.dic' version 2.4.2 from
2011-04-26.

'_exptl_absorpt_correction_type' value 'Gaussian'
changed to 'gaussian' according to
/usr/data/users/saulius/automatic-downloads/retrospective/RSC/lib/dictionaries/cif_core.dic
dictionary named 'cif_core.dic' version 2.4.2 from 2011-04-26.

Automatic conversion script
Id: cif_fix_values 2281 2013-09-26 08:29:07Z andrius 
;
_cod_original_sg_symbol_Hall -P2yn
_cod_original_sg_symbol_H-M P2(1)/n
_cod_database_code 7029991

loop_
_symmetry_equiv_pos_as_xyz
'x, y, z'
'-x+1/2, y+1/2, -z+1/2'
'-x, -y, -z'
'x-1/2, -y-1/2, z-1/2'

loop_
_atom_site_label
_atom_site_type_symbol
_atom_site_fract_x
_atom_site_fract_y
_atom_site_fract_z
_atom_site_U_iso_or_equiv
_atom_site_adp_type
_atom_site_occupancy
_atom_site_symmetry_multiplicity
_atom_site_calc_flag
_atom_site_refinement_flags
Ru1 Ru 0.75751(2) 0.26488(2) 0.502294(14) 0.00952(10) Uani 1 1 d U
Ru2 Ru 0.49607(2) 0.50086(2) 0.747453(15) 0.01003(10) Uani 1 1 d U
Ru3 Ru 0.49739(2) 0.00523(2) 0.747980(15) 0.01117(11) Uani 1 1 d U
Ru4 Ru 0.75294(2) 0.76021(2) 0.507968(15) 0.01265(11) Uani 1 1 d U
Cl1 Cl 0.87508(7) 0.27519(7) 0.54189(5) 0.0144(3) Uani 1 1 d U
Cl2 Cl 0.64150(7) 0.25693(7) 0.46163(5) 0.0183(3) Uani 1 1 d U
Cl3 Cl 0.60475(7) 0.51782(7) 0.69992(5) 0.0172(3) Uani 1 1 d U
Cl4 Cl 0.38673(7) 0.48683(7) 0.79501(5) 0.0186(3) Uani 1 1 d U
Cl5 Cl 0.61047(8) 0.01950(7) 0.70391(5) 0.0189(3) Uani 1 1 d U
Cl6 Cl 0.38545(8) -0.01124(7) 0.79181(5) 0.0192(3) Uani 1 1 d U
Cl7 Cl 0.84825(7) 0.77268(7) 0.56666(5) 0.0168(3) Uani 1 1 d U
Cl8 Cl 0.65799(8) 0.74731(8) 0.44866(5) 0.0220(3) Uani 1 1 d U
P1 P 0.69905(9) 0.21769(8) 0.56604(5) 0.0185(3) Uani 1 1 d U
P2 P 0.79271(8) 0.16058(7) 0.47761(5) 0.0172(3) Uani 1 1 d U
P3 P 0.80359(8) 0.31041(7) 0.43399(5) 0.0158(3) Uani 1 1 d U
P4 P 0.72961(8) 0.36861(8) 0.53295(5) 0.0180(3) Uani 1 1 d U
P5 P 0.54780(8) 0.40591(7) 0.77838(5) 0.0154(3) Uani 1 1 d U
P6 P 0.43981(8) 0.43776(7) 0.69027(5) 0.0133(3) Uani 1 1 d U
P7 P 0.44757(8) 0.59492(7) 0.71240(5) 0.0140(3) Uani 1 1 d U
P8 P 0.54705(8) 0.56474(7) 0.80731(5) 0.0131(3) Uani 1 1 d U
P9 P 0.44966(9) 0.10256(8) 0.71724(5) 0.0180(3) Uani 1 1 d U
P10 P 0.55099(8) 0.06463(8) 0.80834(5) 0.0159(3) Uani 1 1 d U
P11 P 0.54488(8) -0.08964(8) 0.78226(6) 0.0194(3) Uani 1 1 d U
P12 P 0.44792(8) -0.05684(8) 0.68697(5) 0.0186(3) Uani 1 1 d U
P13 P 0.67800(8) 0.70585(7) 0.56074(5) 0.0144(3) Uani 1 1 d U
P14 P 0.80878(8) 0.66106(8) 0.48722(5) 0.0169(3) Uani 1 1 d U
P15 P 0.82256(9) 0.81593(8) 0.45216(6) 0.0210(3) Uani 1 1 d U
P16 P 0.70246(9) 0.85911(8) 0.53319(6) 0.0234(4) Uani 1 1 d U
O1 O 0.6339(2) 0.2548(2) 0.59296(14) 0.0260(10) Uani 1 1 d U
O2 O 0.7448(2) 0.1940(2) 0.61022(14) 0.0274(10) Uani 1 1 d U
O3 O 0.6636(2) 0.1495(2) 0.55114(14) 0.0258(10) Uani 1 1 d U
O4 O 0.8063(2) 0.1013(2) 0.51334(14) 0.0265(10) Uani 1 1 d U
O5 O 0.7446(2) 0.1209(2) 0.44081(15) 0.0257(10) Uani 1 1 d U
O6 O 0.8679(2) 0.1658(2) 0.45008(14) 0.0203(9) Uani 1 1 d U
O7 O 0.7577(2) 0.3739(2) 0.42064(13) 0.0205(9) Uani 1 1 d U
O8 O 0.8850(2) 0.3401(2) 0.43271(15) 0.0243(10) Uani 1 1 d U
O9 O 0.8083(2) 0.2697(2) 0.38610(14) 0.0232(9) Uani 1 1 d U
O10 O 0.7677(2) 0.4356(2) 0.51536(15) 0.0249(10) Uani 1 1 d U
O11 O 0.7438(2) 0.3689(2) 0.58697(14) 0.0223(9) Uani 1 1 d U
O12 O 0.6469(2) 0.3950(2) 0.53206(15) 0.0273(10) Uani 1 1 d U
O13 O 0.6220(2) 0.4236(2) 0.80522(15) 0.0237(10) Uani 1 1 d U
O14 O 0.5056(2) 0.3657(2) 0.81788(14) 0.0226(9) Uani 1 1 d U
O15 O 0.5706(2) 0.34393(19) 0.74679(14) 0.0199(9) Uani 1 1 d U
O16 O 0.4221(2) 0.36596(19) 0.70910(14) 0.0207(9) Uani 1 1 d U
O17 O 0.4839(2) 0.4181(2) 0.64430(14) 0.0238(10) Uani 1 1 d U
O18 O 0.3640(2) 0.4604(2) 0.66651(13) 0.0175(9) Uani 1 1 d U
O19 O 0.4517(2) 0.58879(19) 0.65720(13) 0.0180(9) Uani 1 1 d U
O20 O 0.4784(2) 0.66808(19) 0.72187(14) 0.0194(9) Uani 1 1 d U
O21 O 0.3621(2) 0.6111(2) 0.71837(14) 0.0225(9) Uani 1 1 d U
O22 O 0.6234(2) 0.60241(19) 0.79933(13) 0.0170(9) Uani 1 1 d U
O23 O 0.4949(2) 0.6255(2) 0.81835(13) 0.0175(9) Uani 1 1 d U
O24 O 0.5664(2) 0.5358(2) 0.85801(13) 0.0188(9) Uani 1 1 d U
O25 O 0.3780(2) 0.0880(2) 0.68715(15) 0.0257(10) Uani 1 1 d U
O26 O 0.4968(2) 0.1430(2) 0.67994(14) 0.0261(10) Uani 1 1 d U
O27 O 0.4255(2) 0.1642(2) 0.74858(14) 0.0211(9) Uani 1 1 d U
O28 O 0.5664(2) 0.13789(19) 0.79237(13) 0.0168(9) Uani 1 1 d U
O29 O 0.6271(2) 0.0417(2) 0.83157(14) 0.0205(9) Uani 1 1 d U
O30 O 0.5058(2) 0.0786(2) 0.85481(13) 0.0192(9) Uani 1 1 d U
O31 O 0.6309(3) -0.1043(2) 0.77732(18) 0.0355(12) Uani 1 1 d U
O32 O 0.5397(2) -0.0846(2) 0.83656(14) 0.0233(10) Uani 1 1 d U
O33 O 0.5157(2) -0.1634(2) 0.77194(15) 0.0274(10) Uani 1 1 d U
O34 O 0.4296(2) -0.0271(2) 0.63675(14) 0.0247(10) Uani 1 1 d U
O35 O 0.4994(2) -0.1175(2) 0.67523(14) 0.0225(10) Uani 1 1 d U
O36 O 0.3713(2) -0.0944(2) 0.69394(15) 0.0237(10) Uani 1 1 d U
O37 O 0.5994(2) 0.7347(2) 0.57459(13) 0.0197(9) Uani 1 1 d U
O38 O 0.7062(2) 0.6900(2) 0.61194(14) 0.0225(9) Uani 1 1 d U
O39 O 0.6607(2) 0.6327(2) 0.54373(15) 0.0241(10) Uani 1 1 d U
O40 O 0.8122(2) 0.5987(2) 0.52136(14) 0.0208(9) Uani 1 1 d U
O41 O 0.7820(2) 0.6227(2) 0.44181(14) 0.0243(10) Uani 1 1 d U
O42 O 0.8924(2) 0.6735(2) 0.47473(16) 0.0280(10) Uani 1 1 d U
O43 O 0.8963(2) 0.8523(2) 0.46743(16) 0.0300(11) Uani 1 1 d U
O44 O 0.8534(2) 0.7797(3) 0.40674(15) 0.0319(11) Uani 1 1 d U
O45 O 0.7781(2) 0.8773(2) 0.43183(16) 0.0301(11) Uani 1 1 d U
O46 O 0.7405(3) 0.9292(2) 0.52354(17) 0.0335(11) Uani 1 1 d U
O47 O 0.6205(3) 0.8776(2) 0.51866(19) 0.0415(13) Uani 1 1 d U
O48 O 0.6920(2) 0.8591(2) 0.58807(16) 0.0286(10) Uani 1 1 d U
C1 C 0.5635(3) 0.2689(4) 0.5716(2) 0.0311(16) Uani 1 1 d U
H1A H 0.5321 0.2915 0.5940 0.047 Uiso 1 1 calc R
H1B H 0.5403 0.2277 0.5621 0.047 Uiso 1 1 calc R
H1C H 0.5708 0.2970 0.5445 0.047 Uiso 1 1 calc R
C2 C 0.7742(4) 0.2376(3) 0.6439(2) 0.0279(15) Uani 1 1 d U
H2A H 0.7997 0.2122 0.6677 0.042 Uiso 1 1 calc R
H2B H 0.7345 0.2627 0.6582 0.042 Uiso 1 1 calc R
H2C H 0.8085 0.2678 0.6290 0.042 Uiso 1 1 calc R
C3 C 0.6310(5) 0.1041(4) 0.5831(3) 0.0403(19) Uani 1 1 d U
H3A H 0.6126 0.0658 0.5662 0.060 Uiso 1 1 calc R
H3B H 0.5904 0.1256 0.5993 0.060 Uiso 1 1 calc R
H3C H 0.6676 0.0899 0.6057 0.060 Uiso 1 1 calc R
C4 C 0.8537(4) 0.1068(3) 0.5529(2) 0.0280(15) Uani 1 1 d U
H4A H 0.8363 0.0775 0.5775 0.042 Uiso 1 1 calc R
H4B H 0.8535 0.1522 0.5641 0.042 Uiso 1 1 calc R
H4C H 0.9035 0.0943 0.5441 0.042 Uiso 1 1 calc R
C5 C 0.6793(4) 0.0845(4) 0.4535(2) 0.0312(16) Uani 1 1 d U
H5A H 0.6583 0.0639 0.4258 0.047 Uiso 1 1 calc R
H5B H 0.6434 0.1145 0.4672 0.047 Uiso 1 1 calc R
H5C H 0.6920 0.0503 0.4760 0.047 Uiso 1 1 calc R
C6 C 0.9017(4) 0.1104(3) 0.4272(2) 0.0311(16) Uani 1 1 d U
H6A H 0.9473 0.1246 0.4125 0.047 Uiso 1 1 calc R
H6B H 0.8685 0.0931 0.4036 0.047 Uiso 1 1 calc R
H6C H 0.9122 0.0760 0.4499 0.047 Uiso 1 1 calc R
C7 C 0.7744(4) 0.4163(3) 0.3816(2) 0.0290(15) Uani 1 1 d U
H7A H 0.7447 0.4563 0.3835 0.043 Uiso 1 1 calc R
H7B H 0.7634 0.3932 0.3527 0.043 Uiso 1 1 calc R
H7C H 0.8263 0.4281 0.3823 0.043 Uiso 1 1 calc R
C8 C 0.9494(3) 0.2989(3) 0.4315(2) 0.0237(14) Uani 1 1 d U
H8A H 0.9931 0.3266 0.4309 0.036 Uiso 1 1 calc R
H8B H 0.9482 0.2712 0.4038 0.036 Uiso 1 1 calc R
H8C H 0.9504 0.2710 0.4591 0.036 Uiso 1 1 calc R
C9 C 0.7462(4) 0.2383(4) 0.3635(2) 0.0299(16) Uani 1 1 d U
H9A H 0.7626 0.2168 0.3350 0.045 Uiso 1 1 calc R
H9B H 0.7093 0.2715 0.3561 0.045 Uiso 1 1 calc R
H9C H 0.7250 0.2054 0.3844 0.045 Uiso 1 1 calc R
C10 C 0.8469(4) 0.4430(3) 0.5133(3) 0.0308(16) Uani 1 1 d U
H10A H 0.8590 0.4871 0.5019 0.046 Uiso 1 1 calc R
H10B H 0.8674 0.4100 0.4924 0.046 Uiso 1 1 calc R
H10C H 0.8676 0.4371 0.5443 0.046 Uiso 1 1 calc R
C11 C 0.7281(4) 0.4253(3) 0.6164(2) 0.0349(17) Uani 1 1 d U
H11A H 0.7412 0.4148 0.6485 0.052 Uiso 1 1 calc R
H11B H 0.6760 0.4358 0.6147 0.052 Uiso 1 1 calc R
H11C H 0.7567 0.4632 0.6060 0.052 Uiso 1 1 calc R
C12 C 0.6153(4) 0.4212(4) 0.4900(2) 0.0359(17) Uani 1 1 d U
H12A H 0.5624 0.4139 0.4902 0.054 Uiso 1 1 calc R
H12B H 0.6369 0.3991 0.4632 0.054 Uiso 1 1 calc R
H12C H 0.6253 0.4685 0.4881 0.054 Uiso 1 1 calc R
C13 C 0.6623(4) 0.3742(4) 0.8307(3) 0.0376(18) Uani 1 1 d U
H13A H 0.7056 0.3942 0.8447 0.056 Uiso 1 1 calc R
H13B H 0.6773 0.3390 0.8096 0.056 Uiso 1 1 calc R
H13C H 0.6311 0.3559 0.8551 0.056 Uiso 1 1 calc R
C14 C 0.4449(4) 0.3224(3) 0.8092(2) 0.0287(15) Uani 1 1 d U
H14A H 0.4283 0.3033 0.8385 0.043 Uiso 1 1 calc R
H14B H 0.4603 0.2872 0.7882 0.043 Uiso 1 1 calc R
H14C H 0.4049 0.3473 0.7951 0.043 Uiso 1 1 calc R
C15 C 0.6204(4) 0.3510(3) 0.7086(2) 0.0281(15) Uani 1 1 d U
H15A H 0.6275 0.3083 0.6937 0.042 Uiso 1 1 calc R
H15B H 0.6674 0.3674 0.7200 0.042 Uiso 1 1 calc R
H15C H 0.6002 0.3822 0.6862 0.042 Uiso 1 1 calc R
C16 C 0.3915(4) 0.3147(3) 0.6797(3) 0.0323(16) Uani 1 1 d U
H16A H 0.3846 0.2745 0.6979 0.048 Uiso 1 1 calc R
H16B H 0.4249 0.3058 0.6540 0.048 Uiso 1 1 calc R
H16C H 0.3442 0.3292 0.6675 0.048 Uiso 1 1 calc R
C17 C 0.4952(4) 0.4603(4) 0.6061(2) 0.0338(17) Uani 1 1 d U
H17A H 0.5236 0.4373 0.5824 0.051 Uiso 1 1 calc R
H17B H 0.5220 0.4995 0.6163 0.051 Uiso 1 1 calc R
H17C H 0.4479 0.4735 0.5933 0.051 Uiso 1 1 calc R
C18 C 0.2961(3) 0.4603(3) 0.6924(2) 0.0195(13) Uani 1 1 d U
H18A H 0.2554 0.4502 0.6716 0.029 Uiso 1 1 calc R
H18B H 0.2884 0.5037 0.7063 0.029 Uiso 1 1 calc R
H18C H 0.2985 0.4270 0.7169 0.029 Uiso 1 1 calc R
C19 C 0.4237(4) 0.6398(3) 0.6273(2) 0.0289(15) Uani 1 1 d U
H19A H 0.4517 0.6405 0.5985 0.043 Uiso 1 1 calc R
H19B H 0.4283 0.6825 0.6428 0.043 Uiso 1 1 calc R
H19C H 0.3722 0.6312 0.6205 0.043 Uiso 1 1 calc R
C20 C 0.5531(3) 0.6856(3) 0.7107(2) 0.0247(14) Uani 1 1 d U
H20A H 0.5617 0.7316 0.7188 0.037 Uiso 1 1 calc R
H20B H 0.5614 0.6794 0.6775 0.037 Uiso 1 1 calc R
H20C H 0.5866 0.6575 0.7282 0.037 Uiso 1 1 calc R
C21 C 0.3336(4) 0.6383(4) 0.7607(2) 0.0326(16) Uani 1 1 d U
H21A H 0.2807 0.6447 0.7576 0.049 Uiso 1 1 calc R
H21B H 0.3571 0.6807 0.7668 0.049 Uiso 1 1 calc R
H21C H 0.3434 0.6081 0.7863 0.049 Uiso 1 1 calc R
C22 C 0.6929(3) 0.5684(3) 0.8013(2) 0.0248(14) Uani 1 1 d U
H22A H 0.7325 0.5998 0.7955 0.037 Uiso 1 1 calc R
H22B H 0.6940 0.5338 0.7777 0.037 Uiso 1 1 calc R
H22C H 0.6992 0.5488 0.8320 0.037 Uiso 1 1 calc R
C23 C 0.5170(4) 0.6780(3) 0.8492(2) 0.0279(15) Uani 1 1 d U
H23A H 0.4777 0.7105 0.8514 0.042 Uiso 1 1 calc R
H23B H 0.5612 0.6991 0.8371 0.042 Uiso 1 1 calc R
H23C H 0.5271 0.6598 0.8799 0.042 Uiso 1 1 calc R
C24 C 0.5147(4) 0.5006(4) 0.8853(2) 0.0296(16) Uani 1 1 d U
H24A H 0.5373 0.4874 0.9146 0.044 Uiso 1 1 calc R
H24B H 0.4987 0.4613 0.8684 0.044 Uiso 1 1 calc R
H24C H 0.4724 0.5287 0.8916 0.044 Uiso 1 1 calc R
C25 C 0.3406(4) 0.1396(3) 0.6621(3) 0.0373(18) Uani 1 1 d U
H25A H 0.2983 0.1210 0.6460 0.056 Uiso 1 1 calc R
H25B H 0.3741 0.1591 0.6394 0.056 Uiso 1 1 calc R
H25C H 0.3243 0.1735 0.6838 0.056 Uiso 1 1 calc R
C26 C 0.5560(4) 0.1856(3) 0.6925(2) 0.0257(15) Uani 1 1 d U
H26A H 0.5770 0.2052 0.6645 0.039 Uiso 1 1 calc R
H26B H 0.5936 0.1603 0.7088 0.039 Uiso 1 1 calc R
H26C H 0.5378 0.2206 0.7128 0.039 Uiso 1 1 calc R
C27 C 0.3763(3) 0.1573(3) 0.7876(2) 0.0234(14) Uani 1 1 d U
H27A H 0.3686 0.2003 0.8021 0.035 Uiso 1 1 calc R
H27B H 0.3976 0.1270 0.8102 0.035 Uiso 1 1 calc R
H27C H 0.3294 0.1398 0.7768 0.035 Uiso 1 1 calc R
C28 C 0.5945(4) 0.1887(3) 0.8232(2) 0.0257(14) Uani 1 1 d U
H28A H 0.5999 0.2300 0.8060 0.039 Uiso 1 1 calc R
H28B H 0.6421 0.1752 0.8354 0.039 Uiso 1 1 calc R
H28C H 0.5603 0.1952 0.8489 0.039 Uiso 1 1 calc R
C29 C 0.6963(3) 0.0452(3) 0.8069(2) 0.0217(14) Uani 1 1 d U
H29A H 0.7356 0.0291 0.8269 0.033 Uiso 1 1 calc R
H29B H 0.7062 0.0909 0.7982 0.033 Uiso 1 1 calc R
H29C H 0.6936 0.0180 0.7789 0.033 Uiso 1 1 calc R
C30 C 0.4851(4) 0.0311(3) 0.8886(2) 0.0224(14) Uani 1 1 d U
H30A H 0.4580 0.0528 0.9136 0.034 Uiso 1 1 calc R
H30B H 0.5290 0.0103 0.9014 0.034 Uiso 1 1 calc R
H30C H 0.4542 -0.0024 0.8742 0.034 Uiso 1 1 calc R
C31 C 0.6611(5) -0.1345(4) 0.7381(3) 0.048(2) Uani 1 1 d U
H31A H 0.7080 -0.1139 0.7307 0.072 Uiso 1 1 calc R
H31B H 0.6276 -0.1294 0.7119 0.072 Uiso 1 1 calc R
H31C H 0.6686 -0.1814 0.7443 0.072 Uiso 1 1 calc R
C32 C 0.5720(4) -0.1340(4) 0.8669(2) 0.0380(18) Uani 1 1 d U
H32A H 0.5779 -0.1156 0.8980 0.057 Uiso 1 1 calc R
H32B H 0.6198 -0.1470 0.8548 0.057 Uiso 1 1 calc R
H32C H 0.5400 -0.1725 0.8683 0.057 Uiso 1 1 calc R
C33 C 0.4403(4) -0.1805(4) 0.7808(3) 0.0368(17) Uani 1 1 d U
H33A H 0.4322 -0.2267 0.7727 0.055 Uiso 1 1 calc R
H33B H 0.4083 -0.1526 0.7620 0.055 Uiso 1 1 calc R
H33C H 0.4294 -0.1738 0.8136 0.055 Uiso 1 1 calc R
C34 C 0.4822(4) 0.0132(3) 0.6128(2) 0.0307(16) Uani 1 1 d U
H34A H 0.4577 0.0521 0.6001 0.046 Uiso 1 1 calc R
H34B H 0.5040 -0.0121 0.5875 0.046 Uiso 1 1 calc R
H34C H 0.5205 0.0269 0.6344 0.046 Uiso 1 1 calc R
C35 C 0.4779(4) -0.1677(4) 0.6418(2) 0.0346(17) Uani 1 1 d U
H35A H 0.5166 -0.2008 0.6394 0.052 Uiso 1 1 calc R
H35B H 0.4702 -0.1473 0.6115 0.052 Uiso 1 1 calc R
H35C H 0.4326 -0.1888 0.6521 0.052 Uiso 1 1 calc R
C36 C 0.3014(3) -0.0609(4) 0.6909(2) 0.0301(16) Uani 1 1 d U
H36A H 0.2618 -0.0924 0.6961 0.045 Uiso 1 1 calc R
H36B H 0.2961 -0.0414 0.6600 0.045 Uiso 1 1 calc R
H36C H 0.2991 -0.0262 0.7143 0.045 Uiso 1 1 calc R
C37 C 0.5413(3) 0.7405(4) 0.5406(2) 0.0284(15) Uani 1 1 d U
H37A H 0.4977 0.7590 0.5553 0.043 Uiso 1 1 calc R
H37B H 0.5298 0.6969 0.5280 0.043 Uiso 1 1 calc R
H37C H 0.5573 0.7694 0.5154 0.043 Uiso 1 1 calc R
C38 C 0.7099(4) 0.7369(3) 0.6487(2) 0.0306(16) Uani 1 1 d U
H38A H 0.7288 0.7156 0.6767 0.046 Uiso 1 1 calc R
H38B H 0.6610 0.7544 0.6549 0.046 Uiso 1 1 calc R
H38C H 0.7425 0.7730 0.6398 0.046 Uiso 1 1 calc R
C39 C 0.6200(4) 0.5859(3) 0.5710(2) 0.0317(16) Uani 1 1 d U
H39A H 0.6159 0.5445 0.5540 0.048 Uiso 1 1 calc R
H39B H 0.5710 0.6034 0.5771 0.048 Uiso 1 1 calc R
H39C H 0.6453 0.5783 0.6003 0.048 Uiso 1 1 calc R
C40 C 0.8409(4) 0.6031(3) 0.5677(2) 0.0244(14) Uani 1 1 d U
H40A H 0.8382 0.5599 0.5826 0.037 Uiso 1 1 calc R
H40B H 0.8121 0.6349 0.5855 0.037 Uiso 1 1 calc R
H40C H 0.8919 0.6176 0.5665 0.037 Uiso 1 1 calc R
C41 C 0.7151(4) 0.5840(3) 0.4424(2) 0.0309(16) Uani 1 1 d U
H41A H 0.7073 0.5643 0.4118 0.046 Uiso 1 1 calc R
H41B H 0.6737 0.6125 0.4500 0.046 Uiso 1 1 calc R
H41C H 0.7192 0.5492 0.4656 0.046 Uiso 1 1 calc R
C42 C 0.9404(4) 0.6212(4) 0.4599(3) 0.046(2) Uani 1 1 d U
H42A H 0.9904 0.6380 0.4573 0.069 Uiso 1 1 calc R
H42B H 0.9243 0.6047 0.4297 0.069 Uiso 1 1 calc R
H42C H 0.9391 0.5854 0.4825 0.069 Uiso 1 1 calc R
C43 C 0.9622(4) 0.8163(4) 0.4781(2) 0.0359(18) Uani 1 1 d U
H43A H 1.0010 0.8472 0.4866 0.054 Uiso 1 1 calc R
H43B H 0.9774 0.7908 0.4510 0.054 Uiso 1 1 calc R
H43C H 0.9529 0.7864 0.5040 0.054 Uiso 1 1 calc R
C44 C 0.8075(4) 0.7455(4) 0.3737(2) 0.0342(17) Uani 1 1 d U
H44A H 0.8379 0.7272 0.3489 0.051 Uiso 1 1 calc R
H44B H 0.7722 0.7764 0.3604 0.051 Uiso 1 1 calc R
H44C H 0.7813 0.7098 0.3893 0.051 Uiso 1 1 calc R
C45 C 0.8139(4) 0.9278(4) 0.4041(3) 0.047(2) Uani 1 1 d U
H45A H 0.7779 0.9610 0.3948 0.070 Uiso 1 1 calc R
H45B H 0.8352 0.9077 0.3764 0.070 Uiso 1 1 calc R
H45C H 0.8526 0.9487 0.4223 0.070 Uiso 1 1 calc R
C46 C 0.8128(4) 0.9424(4) 0.5419(3) 0.0374(18) Uani 1 1 d U
H46A H 0.8280 0.9868 0.5330 0.056 Uiso 1 1 calc R
H46B H 0.8475 0.9103 0.5294 0.056 Uiso 1 1 calc R
H46D H 0.8117 0.9391 0.5757 0.056 Uiso 1 1 calc R
C47 C 0.6027(5) 0.9032(4) 0.4747(3) 0.047(2) Uani 1 1 d U
H47A H 0.5506 0.8962 0.4686 0.070 Uiso 1 1 calc R
H47B H 0.6317 0.8808 0.4510 0.070 Uiso 1 1 calc R
H47C H 0.6133 0.9504 0.4740 0.070 Uiso 1 1 calc R
C48 C 0.6571(4) 0.9138(4) 0.6113(3) 0.046(2) Uani 1 1 d U
H48A H 0.6513 0.9034 0.6442 0.069 Uiso 1 1 calc R
H48B H 0.6090 0.9217 0.5975 0.069 Uiso 1 1 calc R
H48C H 0.6874 0.9532 0.6080 0.069 Uiso 1 1 calc R

loop_
_atom_site_aniso_label
_atom_site_aniso_U_11
_atom_site_aniso_U_22
_atom_site_aniso_U_33
_atom_site_aniso_U_23
_atom_site_aniso_U_13
_atom_site_aniso_U_12
Ru1 0.0093(2) 0.0090(2) 0.0103(2) 0.00145(17) 0.00043(17) -0.00117(17)
Ru2 0.0103(2) 0.0092(2) 0.0105(2) 0.00062(17) -0.00045(17) -0.00041(17)
Ru3 0.0113(2) 0.0107(2) 0.0115(2) -0.00178(17) 0.00127(18) -0.00096(17)
Ru4 0.0118(2) 0.0108(2) 0.0153(2) 0.00136(18) -0.00053(18) -0.00113(18)
Cl1 0.0116(6) 0.0148(7) 0.0168(7) -0.0015(5) -0.0027(5) -0.0014(5)
Cl2 0.0115(7) 0.0249(8) 0.0184(7) 0.0028(6) -0.0029(5) -0.0005(6)
Cl3 0.0128(7) 0.0223(7) 0.0166(7) -0.0008(6) 0.0037(5) -0.0020(6)
Cl4 0.0143(7) 0.0263(8) 0.0152(7) 0.0002(6) 0.0027(6) -0.0033(6)
Cl5 0.0157(7) 0.0232(8) 0.0178(7) -0.0025(6) 0.0059(6) -0.0024(6)
Cl6 0.0139(7) 0.0240(8) 0.0198(7) -0.0028(6) 0.0061(6) -0.0020(6)
Cl7 0.0136(7) 0.0168(7) 0.0200(7) -0.0007(6) -0.0037(5) -0.0010(5)
Cl8 0.0178(7) 0.0262(8) 0.0220(7) -0.0015(6) -0.0057(6) -0.0017(6)
P1 0.0192(8) 0.0190(8) 0.0173(8) 0.0020(6) 0.0016(6) -0.0043(6)
P2 0.0189(8) 0.0145(8) 0.0181(8) 0.0002(6) -0.0028(6) -0.0015(6)
P3 0.0158(7) 0.0161(8) 0.0157(7) 0.0023(6) 0.0012(6) 0.0003(6)
P4 0.0176(8) 0.0158(8) 0.0206(8) 0.0007(6) 0.0013(6) 0.0012(6)
P5 0.0176(8) 0.0131(7) 0.0156(7) 0.0021(6) -0.0044(6) 0.0001(6)
P6 0.0115(7) 0.0158(7) 0.0127(7) -0.0015(6) -0.0010(6) -0.0010(6)
P7 0.0134(7) 0.0130(7) 0.0157(7) 0.0011(6) -0.0006(6) 0.0013(6)
P8 0.0120(7) 0.0152(7) 0.0121(7) -0.0007(6) 0.0006(6) -0.0002(6)
P9 0.0207(8) 0.0166(8) 0.0166(8) -0.0009(6) -0.0016(6) 0.0002(6)
P10 0.0151(8) 0.0175(8) 0.0150(7) -0.0004(6) -0.0002(6) -0.0018(6)
P11 0.0174(8) 0.0161(8) 0.0247(8) -0.0003(6) 0.0025(7) 0.0031(6)
P12 0.0180(8) 0.0186(8) 0.0190(8) -0.0033(6) 0.0012(6) -0.0010(6)
P13 0.0132(7) 0.0139(7) 0.0161(7) -0.0005(6) 0.0000(6) -0.0023(6)
P14 0.0177(8) 0.0160(8) 0.0171(8) -0.0019(6) 0.0008(6) 0.0009(6)
P15 0.0163(8) 0.0246(9) 0.0221(8) 0.0088(7) -0.0046(6) -0.0054(7)
P16 0.0189(8) 0.0132(8) 0.0382(10) -0.0022(7) -0.0090(7) 0.0029(6)
O1 0.022(2) 0.032(3) 0.024(2) 0.0025(19) 0.0052(18) 0.0009(19)
O2 0.034(3) 0.026(2) 0.022(2) 0.0066(19) -0.0011(19) -0.001(2)
O3 0.032(2) 0.021(2) 0.024(2) 0.0030(18) 0.0111(19) -0.0117(19)
O4 0.034(3) 0.021(2) 0.024(2) 0.0026(18) -0.0087(19) -0.0042(19)
O5 0.031(2) 0.020(2) 0.026(2) 0.0005(18) -0.0052(19) -0.0059(19)
O6 0.022(2) 0.016(2) 0.023(2) -0.0022(17) 0.0032(17) 0.0026(17)
O7 0.026(2) 0.021(2) 0.014(2) 0.0080(17) 0.0034(17) 0.0046(18)
O8 0.024(2) 0.021(2) 0.028(2) 0.0026(18) 0.0074(18) -0.0039(18)
O9 0.027(2) 0.022(2) 0.021(2) 0.0005(18) 0.0012(18) -0.0004(18)
O10 0.028(2) 0.013(2) 0.033(2) 0.0020(18) 0.0039(19) -0.0002(18)
O11 0.028(2) 0.015(2) 0.024(2) -0.0060(17) -0.0007(18) 0.0029(18)
O12 0.023(2) 0.028(2) 0.031(2) 0.002(2) 0.0048(19) 0.0080(19)
O13 0.024(2) 0.017(2) 0.031(2) 0.0044(18) -0.0138(19) 0.0002(18)
O14 0.031(2) 0.016(2) 0.021(2) 0.0066(17) -0.0003(18) -0.0070(18)
O15 0.021(2) 0.011(2) 0.028(2) -0.0011(17) 0.0002(18) 0.0023(17)
O16 0.020(2) 0.013(2) 0.029(2) -0.0004(17) -0.0074(18) -0.0019(17)
O17 0.021(2) 0.035(3) 0.016(2) -0.0064(19) 0.0017(17) 0.0017(19)
O18 0.011(2) 0.026(2) 0.015(2) 0.0031(17) -0.0008(16) -0.0021(17)
O19 0.022(2) 0.018(2) 0.015(2) 0.0052(16) -0.0040(17) 0.0041(17)
O20 0.022(2) 0.013(2) 0.024(2) 0.0029(17) 0.0015(17) -0.0022(17)
O21 0.017(2) 0.022(2) 0.028(2) 0.0022(18) -0.0004(18) 0.0066(17)
O22 0.013(2) 0.017(2) 0.022(2) -0.0026(17) 0.0028(16) -0.0049(16)
O23 0.015(2) 0.020(2) 0.018(2) -0.0071(17) -0.0015(16) 0.0030(16)
O24 0.016(2) 0.025(2) 0.015(2) 0.0021(17) -0.0003(16) -0.0048(17)
O25 0.029(2) 0.021(2) 0.028(2) -0.0009(18) -0.0120(19) 0.0016(19)
O26 0.038(3) 0.021(2) 0.019(2) 0.0005(18) -0.0011(19) -0.003(2)
O27 0.022(2) 0.016(2) 0.026(2) -0.0029(17) -0.0016(18) -0.0003(17)
O28 0.023(2) 0.012(2) 0.015(2) 0.0011(16) -0.0017(17) -0.0038(16)
O29 0.017(2) 0.026(2) 0.019(2) 0.0009(18) -0.0005(17) 0.0007(18)
O30 0.022(2) 0.019(2) 0.016(2) -0.0013(17) 0.0027(17) -0.0007(17)
O31 0.026(2) 0.029(3) 0.052(3) 0.000(2) 0.012(2) 0.008(2)
O32 0.024(2) 0.020(2) 0.026(2) 0.0055(18) -0.0035(18) 0.0038(18)
O33 0.032(2) 0.015(2) 0.034(3) -0.0007(19) 0.003(2) -0.0012(19)
O34 0.029(2) 0.027(2) 0.019(2) -0.0034(18) -0.0021(18) -0.0023(19)
O35 0.019(2) 0.023(2) 0.025(2) -0.0136(18) -0.0010(18) 0.0012(18)
O36 0.021(2) 0.020(2) 0.030(2) -0.0009(18) -0.0031(18) -0.0041(18)
O37 0.012(2) 0.027(2) 0.020(2) -0.0028(18) -0.0005(16) -0.0019(17)
O38 0.021(2) 0.028(2) 0.018(2) -0.0013(18) 0.0003(17) 0.0021(18)
O39 0.022(2) 0.018(2) 0.032(2) -0.0040(18) 0.0089(19) -0.0075(18)
O40 0.026(2) 0.015(2) 0.021(2) -0.0006(17) -0.0030(18) 0.0016(17)
O41 0.028(2) 0.025(2) 0.020(2) -0.0053(18) -0.0001(18) -0.0001(19)
O42 0.022(2) 0.024(2) 0.037(3) -0.005(2) 0.009(2) 0.0015(19)
O43 0.021(2) 0.032(3) 0.036(3) 0.014(2) -0.005(2) -0.010(2)
O44 0.027(2) 0.048(3) 0.021(2) 0.005(2) 0.0023(19) -0.005(2)
O45 0.030(2) 0.024(2) 0.036(3) 0.017(2) -0.007(2) -0.011(2)
O46 0.037(3) 0.022(2) 0.041(3) 0.004(2) -0.012(2) -0.004(2)
O47 0.034(3) 0.031(3) 0.060(3) -0.001(2) -0.020(2) 0.012(2)
O48 0.025(2) 0.023(2) 0.038(3) -0.013(2) 0.005(2) 0.0054(19)
C1 0.017(3) 0.042(4) 0.035(4) 0.005(3) 0.006(3) 0.000(3)
C2 0.032(4) 0.026(4) 0.026(3) 0.002(3) -0.006(3) 0.000(3)
C3 0.059(5) 0.025(4) 0.037(4) 0.001(3) 0.015(4) -0.021(4)
C4 0.032(4) 0.024(3) 0.027(3) -0.003(3) -0.012(3) 0.000(3)
C5 0.032(4) 0.036(4) 0.026(4) -0.003(3) -0.009(3) -0.012(3)
C6 0.039(4) 0.020(3) 0.035(4) -0.006(3) 0.009(3) 0.014(3)
C7 0.038(4) 0.025(4) 0.024(3) 0.011(3) 0.007(3) 0.008(3)
C8 0.010(3) 0.024(3) 0.037(4) 0.003(3) 0.005(3) -0.002(2)
C9 0.026(4) 0.041(4) 0.022(3) -0.002(3) -0.003(3) 0.000(3)
C10 0.035(4) 0.016(3) 0.042(4) -0.003(3) 0.004(3) -0.005(3)
C11 0.055(5) 0.023(4) 0.027(4) -0.011(3) 0.006(3) -0.001(3)
C12 0.041(4) 0.038(4) 0.029(4) -0.002(3) -0.010(3) 0.015(3)
C13 0.035(4) 0.028(4) 0.050(5) 0.011(3) -0.022(3) 0.005(3)
C14 0.033(4) 0.019(3) 0.034(4) 0.005(3) 0.006(3) -0.008(3)
C15 0.024(3) 0.019(3) 0.041(4) -0.001(3) 0.005(3) 0.005(3)
C16 0.038(4) 0.013(3) 0.047(4) -0.005(3) -0.012(3) -0.006(3)
C17 0.037(4) 0.036(4) 0.029(4) -0.006(3) 0.012(3) 0.003(3)
C18 0.012(3) 0.025(3) 0.021(3) 0.003(3) 0.002(2) 0.002(2)
C19 0.033(4) 0.029(4) 0.025(3) 0.012(3) -0.006(3) 0.006(3)
C20 0.026(3) 0.020(3) 0.028(3) 0.003(3) -0.005(3) -0.008(3)
C21 0.029(4) 0.038(4) 0.031(4) -0.004(3) 0.005(3) 0.012(3)
C22 0.013(3) 0.030(4) 0.032(4) -0.006(3) 0.003(3) 0.000(3)
C23 0.029(4) 0.025(4) 0.030(4) -0.012(3) 0.002(3) 0.004(3)
C24 0.028(4) 0.040(4) 0.020(3) 0.008(3) -0.007(3) -0.017(3)
C25 0.041(4) 0.026(4) 0.045(4) 0.002(3) -0.028(3) 0.007(3)
C26 0.036(4) 0.024(3) 0.018(3) 0.004(3) 0.003(3) -0.012(3)
C27 0.023(3) 0.022(3) 0.025(3) -0.002(3) 0.006(3) 0.002(3)
C28 0.033(4) 0.017(3) 0.027(3) -0.003(3) -0.001(3) -0.007(3)
C29 0.013(3) 0.031(4) 0.021(3) 0.007(3) 0.000(2) 0.000(3)
C30 0.029(3) 0.018(3) 0.020(3) 0.001(3) 0.004(3) 0.003(3)
C31 0.047(5) 0.048(5) 0.050(5) -0.008(4) 0.005(4) 0.015(4)
C32 0.046(4) 0.036(4) 0.032(4) 0.012(3) -0.009(3) 0.012(3)
C33 0.036(4) 0.024(4) 0.051(5) 0.004(3) -0.007(3) -0.008(3)
C34 0.035(4) 0.032(4) 0.025(4) 0.002(3) 0.005(3) -0.009(3)
C35 0.033(4) 0.034(4) 0.037(4) -0.024(3) -0.005(3) 0.006(3)
C36 0.016(3) 0.042(4) 0.032(4) -0.010(3) 0.001(3) -0.003(3)
C37 0.017(3) 0.038(4) 0.030(4) 0.001(3) -0.003(3) -0.005(3)
C38 0.032(4) 0.036(4) 0.024(3) -0.010(3) 0.002(3) -0.003(3)
C39 0.033(4) 0.020(3) 0.042(4) 0.001(3) 0.011(3) -0.012(3)
C40 0.034(4) 0.016(3) 0.024(3) 0.002(3) -0.005(3) 0.011(3)
C41 0.044(4) 0.028(4) 0.020(3) -0.009(3) -0.010(3) -0.005(3)
C42 0.031(4) 0.037(4) 0.069(5) -0.016(4) 0.019(4) 0.008(3)
C43 0.020(3) 0.055(5) 0.032(4) 0.013(3) -0.003(3) -0.005(3)
C44 0.040(4) 0.038(4) 0.024(3) 0.002(3) 0.006(3) 0.001(3)
C45 0.048(5) 0.042(5) 0.050(5) 0.033(4) -0.016(4) -0.019(4)
C46 0.037(4) 0.024(4) 0.052(5) 0.002(3) -0.002(4) -0.010(3)
C47 0.054(5) 0.040(5) 0.046(5) 0.004(4) -0.007(4) 0.001(4)
C48 0.039(4) 0.039(5) 0.059(5) -0.023(4) 0.002(4) 0.013(4)

loop_
_atom_type_symbol
_atom_type_description
_atom_type_scat_dispersion_real
_atom_type_scat_dispersion_imag
_atom_type_scat_source
C C 0.0033 0.0016 'International Tables Vol C Tables 4.2.6.8 and 6.1.1.4'
H H 0.0000 0.0000 'International Tables Vol C Tables 4.2.6.8 and 6.1.1.4'
O O 0.0106 0.0060 'International Tables Vol C Tables 4.2.6.8 and 6.1.1.4'
P P 0.1023 0.0942 'International Tables Vol C Tables 4.2.6.8 and 6.1.1.4'
Cl Cl 0.1484 0.1585 'International Tables Vol C Tables 4.2.6.8 and 6.1.1.4'
Ru Ru -1.2594 0.8363 'International Tables Vol C Tables 4.2.6.8 and 6.1.1.4'

loop_
_geom_angle_atom_site_label_1
_geom_angle_atom_site_label_2
_geom_angle_atom_site_label_3
_geom_angle
P2 Ru1 P1 89.65(6)
P2 Ru1 P3 90.14(6)
P1 Ru1 P3 173.52(6)
P2 Ru1 P4 174.66(6)
P1 Ru1 P4 88.40(6)
P3 Ru1 P4 92.36(6)
P2 Ru1 Cl2 91.88(5)
P1 Ru1 Cl2 87.36(6)
P3 Ru1 Cl2 86.18(5)
P4 Ru1 Cl2 93.00(5)
P2 Ru1 Cl1 88.74(5)
P1 Ru1 Cl1 93.97(6)
P3 Ru1 Cl1 92.50(5)
P4 Ru1 Cl1 86.43(5)
Cl2 Ru1 Cl1 178.54(5)
P5 Ru2 P6 89.71(6)
P5 Ru2 P7 176.71(6)
P6 Ru2 P7 88.62(6)
P5 Ru2 P8 90.84(6)
P6 Ru2 P8 177.00(5)
P7 Ru2 P8 90.98(6)
P5 Ru2 Cl3 90.11(5)
P6 Ru2 Cl3 92.22(5)
P7 Ru2 Cl3 87.13(5)
P8 Ru2 Cl3 90.73(5)
P5 Ru2 Cl4 91.15(5)
P6 Ru2 Cl4 88.44(5)
P7 Ru2 Cl4 91.63(5)
P8 Ru2 Cl4 88.61(5)
Cl3 Ru2 Cl4 178.58(5)
P11 Ru3 P10 87.39(6)
P11 Ru3 P9 177.20(6)
P10 Ru3 P9 90.15(6)
P11 Ru3 P12 91.01(6)
P10 Ru3 P12 177.70(6)
P9 Ru3 P12 91.49(6)
P11 Ru3 Cl6 88.78(5)
P10 Ru3 Cl6 92.06(5)
P9 Ru3 Cl6 89.99(6)
P12 Ru3 Cl6 89.56(6)
P11 Ru3 Cl5 90.24(5)
P10 Ru3 Cl5 88.41(5)
P9 Ru3 Cl5 91.02(6)
P12 Ru3 Cl5 89.94(6)
Cl6 Ru3 Cl5 178.89(5)
P13 Ru4 P16 88.37(6)
P13 Ru4 P14 90.90(6)
P16 Ru4 P14 176.02(6)
P13 Ru4 P15 176.74(6)
P16 Ru4 P15 90.77(7)
P14 Ru4 P15 90.17(6)
P13 Ru4 Cl7 90.86(5)
P16 Ru4 Cl7 88.64(5)
P14 Ru4 Cl7 87.46(5)
P15 Ru4 Cl7 92.26(5)
P13 Ru4 Cl8 89.40(5)
P16 Ru4 Cl8 91.73(6)
P14 Ru4 Cl8 92.18(5)
P15 Ru4 Cl8 87.48(6)
Cl7 Ru4 Cl8 179.55(5)
O3 P1 O2 99.6(2)
O3 P1 O1 103.7(2)
O2 P1 O1 98.2(2)
O3 P1 Ru1 109.35(16)
O2 P1 Ru1 120.85(18)
O1 P1 Ru1 121.80(18)
O6 P2 O5 100.2(2)
O6 P2 O4 103.7(2)
O5 P2 O4 97.7(2)
O6 P2 Ru1 109.35(16)
O5 P2 Ru1 120.72(18)
O4 P2 Ru1 121.97(18)
O7 P3 O8 100.3(2)
O7 P3 O9 103.7(2)
O8 P3 O9 97.1(2)
O7 P3 Ru1 109.64(16)
O8 P3 Ru1 120.17(17)
O9 P3 Ru1 122.65(17)
O11 P4 O12 99.7(2)
O11 P4 O10 103.7(2)
O12 P4 O10 96.9(2)
O11 P4 Ru1 109.92(17)
O12 P4 Ru1 119.97(19)
O10 P4 Ru1 123.15(17)
O14 P5 O13 100.2(2)
O14 P5 O15 97.4(2)
O13 P5 O15 103.3(2)
O14 P5 Ru2 120.06(18)
O13 P5 Ru2 110.08(16)
O15 P5 Ru2 122.45(16)
O16 P6 O17 99.0(2)
O16 P6 O18 103.4(2)
O17 P6 O18 98.7(2)
O16 P6 Ru2 110.65(16)
O17 P6 Ru2 120.10(17)
O18 P6 Ru2 121.60(17)
O19 P7 O21 99.7(2)
O19 P7 O20 103.0(2)
O21 P7 O20 97.6(2)
O19 P7 Ru2 110.47(16)
O21 P7 Ru2 119.33(17)
O20 P7 Ru2 123.23(16)
O23 P8 O22 100.3(2)
O23 P8 O24 103.4(2)
O22 P8 O24 96.5(2)
O23 P8 Ru2 109.75(16)
O22 P8 Ru2 120.06(16)
O24 P8 Ru2 123.44(17)
O25 P9 O26 99.8(2)
O25 P9 O27 103.0(2)
O26 P9 O27 97.2(2)
O25 P9 Ru3 110.83(17)
O26 P9 Ru3 119.17(18)
O27 P9 Ru3 123.28(17)
O28 P10 O30 99.7(2)
O28 P10 O29 103.8(2)
O30 P10 O29 98.6(2)
O28 P10 Ru3 110.08(16)
O30 P10 Ru3 120.03(17)
O29 P10 Ru3 121.50(17)
O32 P11 O31 99.2(3)
O32 P11 O33 103.0(2)
O31 P11 O33 97.7(3)
O32 P11 Ru3 110.23(17)
O31 P11 Ru3 118.65(19)
O33 P11 Ru3 124.35(18)
O35 P12 O34 102.9(2)
O35 P12 O36 100.0(2)
O34 P12 O36 96.4(2)
O35 P12 Ru3 110.43(17)
O34 P12 Ru3 123.70(18)
O36 P12 Ru3 119.79(17)
O39 P13 O38 99.2(2)
O39 P13 O37 103.9(2)
O38 P13 O37 97.6(2)
O39 P13 Ru4 110.90(16)
O38 P13 Ru4 120.74(17)
O37 P13 Ru4 121.19(17)
O42 P14 O41 100.7(2)
O42 P14 O40 103.1(2)
O41 P14 O40 97.5(2)
O42 P14 Ru4 109.92(18)
O41 P14 Ru4 119.71(18)
O40 P14 Ru4 122.68(17)
O43 P15 O45 99.7(2)
O43 P15 O44 98.1(3)
O45 P15 O44 103.7(3)
O43 P15 Ru4 119.43(18)
O45 P15 Ru4 110.65(18)
O44 P15 Ru4 122.01(19)
O48 P16 O47 98.5(3)
O48 P16 O46 102.9(3)
O47 P16 O46 98.7(3)
O48 P16 Ru4 110.98(18)
O47 P16 Ru4 119.5(2)
O46 P16 Ru4 122.6(2)
C1 O1 P1 122.9(4)
C2 O2 P1 123.8(4)
C3 O3 P1 123.8(4)
C4 O4 P2 123.1(4)
C5 O5 P2 122.9(4)
C6 O6 P2 123.1(4)
C7 O7 P3 124.1(4)
C8 O8 P3 122.5(4)
C9 O9 P3 124.5(4)
C10 O10 P4 122.1(4)
C11 O11 P4 123.2(4)
C12 O12 P4 120.8(4)
C13 O13 P5 121.4(4)
C14 O14 P5 124.1(4)
C15 O15 P5 121.3(4)
C16 O16 P6 122.4(4)
C17 O17 P6 124.6(4)
C18 O18 P6 121.1(3)
C19 O19 P7 121.5(4)
C20 O20 P7 121.2(4)
C21 O21 P7 121.5(4)
C22 O22 P8 122.0(4)
C23 O23 P8 121.9(4)
C24 O24 P8 122.5(4)
C25 O25 P9 121.7(4)
C26 O26 P9 123.0(4)
C27 O27 P9 122.1(4)
C28 O28 P10 123.5(4)
C29 O29 P10 122.2(4)
C30 O30 P10 126.2(4)
C31 O31 P11 122.5(5)
C32 O32 P11 121.9(4)
C33 O33 P11 120.3(4)
C34 O34 P12 120.6(4)
C35 O35 P12 121.7(4)
C36 O36 P12 122.4(4)
C37 O37 P13 121.1(4)
C38 O38 P13 124.6(4)
C39 O39 P13 123.2(4)
C40 O40 P14 122.3(4)
C41 O41 P14 120.7(4)
C42 O42 P14 122.3(4)
C43 O43 P15 121.8(4)
C44 O44 P15 123.6(4)
C45 O45 P15 121.5(5)
C46 O46 P16 119.7(4)
C47 O47 P16 122.6(5)
C48 O48 P16 120.9(5)
O1 C1 H1A 109.5
O1 C1 H1B 109.5
H1A C1 H1B 109.5
O1 C1 H1C 109.5
H1A C1 H1C 109.5
H1B C1 H1C 109.5
O2 C2 H2A 109.5
O2 C2 H2B 109.5
H2A C2 H2B 109.5
O2 C2 H2C 109.5
H2A C2 H2C 109.5
H2B C2 H2C 109.5
O3 C3 H3A 109.5
O3 C3 H3B 109.5
H3A C3 H3B 109.5
O3 C3 H3C 109.5
H3A C3 H3C 109.5
H3B C3 H3C 109.5
O4 C4 H4A 109.5
O4 C4 H4B 109.5
H4A C4 H4B 109.5
O4 C4 H4C 109.5
H4A C4 H4C 109.5
H4B C4 H4C 109.5
O5 C5 H5A 109.5
O5 C5 H5B 109.5
H5A C5 H5B 109.5
O5 C5 H5C 109.5
H5A C5 H5C 109.5
H5B C5 H5C 109.5
O6 C6 H6A 109.5
O6 C6 H6B 109.5
H6A C6 H6B 109.5
O6 C6 H6C 109.5
H6A C6 H6C 109.5
H6B C6 H6C 109.5
O7 C7 H7A 109.5
O7 C7 H7B 109.5
H7A C7 H7B 109.5
O7 C7 H7C 109.5
H7A C7 H7C 109.5
H7B C7 H7C 109.5
O8 C8 H8A 109.5
O8 C8 H8B 109.5
H8A C8 H8B 109.5
O8 C8 H8C 109.5
H8A C8 H8C 109.5
H8B C8 H8C 109.5
O9 C9 H9A 109.5
O9 C9 H9B 109.5
H9A C9 H9B 109.5
O9 C9 H9C 109.5
H9A C9 H9C 109.5
H9B C9 H9C 109.5
O10 C10 H10A 109.5
O10 C10 H10B 109.5
H10A C10 H10B 109.5
O10 C10 H10C 109.5
H10A C10 H10C 109.5
H10B C10 H10C 109.5
O11 C11 H11A 109.5
O11 C11 H11B 109.5
H11A C11 H11B 109.5
O11 C11 H11C 109.5
H11A C11 H11C 109.5
H11B C11 H11C 109.5
O12 C12 H12A 109.5
O12 C12 H12B 109.5
H12A C12 H12B 109.5
O12 C12 H12C 109.5
H12A C12 H12C 109.5
H12B C12 H12C 109.5
O13 C13 H13A 109.5
O13 C13 H13B 109.5
H13A C13 H13B 109.5
O13 C13 H13C 109.5
H13A C13 H13C 109.5
H13B C13 H13C 109.5
O14 C14 H14A 109.5
O14 C14 H14B 109.5
H14A C14 H14B 109.5
O14 C14 H14C 109.5
H14A C14 H14C 109.5
H14B C14 H14C 109.5
O15 C15 H15A 109.5
O15 C15 H15B 109.5
H15A C15 H15B 109.5
O15 C15 H15C 109.5
H15A C15 H15C 109.5
H15B C15 H15C 109.5
O16 C16 H16A 109.5
O16 C16 H16B 109.5
H16A C16 H16B 109.5
O16 C16 H16C 109.5
H16A C16 H16C 109.5
H16B C16 H16C 109.5
O17 C17 H17A 109.5
O17 C17 H17B 109.5
H17A C17 H17B 109.5
O17 C17 H17C 109.5
H17A C17 H17C 109.5
H17B C17 H17C 109.5
O18 C18 H18A 109.5
O18 C18 H18B 109.5
H18A C18 H18B 109.5
O18 C18 H18C 109.5
H18A C18 H18C 109.5
H18B C18 H18C 109.5
O19 C19 H19A 109.5
O19 C19 H19B 109.5
H19A C19 H19B 109.5
O19 C19 H19C 109.5
H19A C19 H19C 109.5
H19B C19 H19C 109.5
O20 C20 H20A 109.5
O20 C20 H20B 109.5
H20A C20 H20B 109.5
O20 C20 H20C 109.5
H20A C20 H20C 109.5
H20B C20 H20C 109.5
O21 C21 H21A 109.5
O21 C21 H21B 109.5
H21A C21 H21B 109.5
O21 C21 H21C 109.5
H21A C21 H21C 109.5
H21B C21 H21C 109.5
O22 C22 H22A 109.5
O22 C22 H22B 109.5
H22A C22 H22B 109.5
O22 C22 H22C 109.5
H22A C22 H22C 109.5
H22B C22 H22C 109.5
O23 C23 H23A 109.5
O23 C23 H23B 109.5
H23A C23 H23B 109.5
O23 C23 H23C 109.5
H23A C23 H23C 109.5
H23B C23 H23C 109.5
O24 C24 H24A 109.5
O24 C24 H24B 109.5
H24A C24 H24B 109.5
O24 C24 H24C 109.5
H24A C24 H24C 109.5
H24B C24 H24C 109.5
O25 C25 H25A 109.5
O25 C25 H25B 109.5
H25A C25 H25B 109.5
O25 C25 H25C 109.5
H25A C25 H25C 109.5
H25B C25 H25C 109.5
O26 C26 H26A 109.5
O26 C26 H26B 109.5
H26A C26 H26B 109.5
O26 C26 H26C 109.5
H26A C26 H26C 109.5
H26B C26 H26C 109.5
O27 C27 H27A 109.5
O27 C27 H27B 109.5
H27A C27 H27B 109.5
O27 C27 H27C 109.5
H27A C27 H27C 109.5
H27B C27 H27C 109.5
O28 C28 H28A 109.5
O28 C28 H28B 109.5
H28A C28 H28B 109.5
O28 C28 H28C 109.5
H28A C28 H28C 109.5
H28B C28 H28C 109.5
O29 C29 H29A 109.5
O29 C29 H29B 109.5
H29A C29 H29B 109.5
O29 C29 H29C 109.5
H29A C29 H29C 109.5
H29B C29 H29C 109.5
O30 C30 H30A 109.5
O30 C30 H30B 109.5
H30A C30 H30B 109.5
O30 C30 H30C 109.5
H30A C30 H30C 109.5
H30B C30 H30C 109.5
O31 C31 H31A 109.5
O31 C31 H31B 109.5
H31A C31 H31B 109.5
O31 C31 H31C 109.5
H31A C31 H31C 109.5
H31B C31 H31C 109.5
O32 C32 H32A 109.5
O32 C32 H32B 109.5
H32A C32 H32B 109.5
O32 C32 H32C 109.5
H32A C32 H32C 109.5
H32B C32 H32C 109.5
O33 C33 H33A 109.5
O33 C33 H33B 109.5
H33A C33 H33B 109.5
O33 C33 H33C 109.5
H33A C33 H33C 109.5
H33B C33 H33C 109.5
O34 C34 H34A 109.5
O34 C34 H34B 109.5
H34A C34 H34B 109.5
O34 C34 H34C 109.5
H34A C34 H34C 109.5
H34B C34 H34C 109.5
O35 C35 H35A 109.5
O35 C35 H35B 109.5
H35A C35 H35B 109.5
O35 C35 H35C 109.5
H35A C35 H35C 109.5
H35B C35 H35C 109.5
O36 C36 H36A 109.5
O36 C36 H36B 109.5
H36A C36 H36B 109.5
O36 C36 H36C 109.5
H36A C36 H36C 109.5
H36B C36 H36C 109.5
O37 C37 H37A 109.5
O37 C37 H37B 109.5
H37A C37 H37B 109.5
O37 C37 H37C 109.5
H37A C37 H37C 109.5
H37B C37 H37C 109.5
O38 C38 H38A 109.5
O38 C38 H38B 109.5
H38A C38 H38B 109.5
O38 C38 H38C 109.5
H38A C38 H38C 109.5
H38B C38 H38C 109.5
O39 C39 H39A 109.5
O39 C39 H39B 109.5
H39A C39 H39B 109.5
O39 C39 H39C 109.5
H39A C39 H39C 109.5
H39B C39 H39C 109.5
O40 C40 H40A 109.5
O40 C40 H40B 109.5
H40A C40 H40B 109.5
O40 C40 H40C 109.5
H40A C40 H40C 109.5
H40B C40 H40C 109.5
O41 C41 H41A 109.5
O41 C41 H41B 109.5
H41A C41 H41B 109.5
O41 C41 H41C 109.5
H41A C41 H41C 109.5
H41B C41 H41C 109.5
O42 C42 H42A 109.5
O42 C42 H42B 109.5
H42A C42 H42B 109.5
O42 C42 H42C 109.5
H42A C42 H42C 109.5
H42B C42 H42C 109.5
O43 C43 H43A 109.5
O43 C43 H43B 109.5
H43A C43 H43B 109.5
O43 C43 H43C 109.5
H43A C43 H43C 109.5
H43B C43 H43C 109.5
O44 C44 H44A 109.5
O44 C44 H44B 109.5
H44A C44 H44B 109.5
O44 C44 H44C 109.5
H44A C44 H44C 109.5
H44B C44 H44C 109.5
O45 C45 H45A 109.5
O45 C45 H45B 109.5
H45A C45 H45B 109.5
O45 C45 H45C 109.5
H45A C45 H45C 109.5
H45B C45 H45C 109.5
O46 C46 H46A 109.5
O46 C46 H46B 109.5
H46A C46 H46B 109.5
O46 C46 H46D 109.5
H46A C46 H46D 109.5
H46B C46 H46D 109.5
O47 C47 H47A 109.5
O47 C47 H47B 109.5
H47A C47 H47B 109.5
O47 C47 H47C 109.5
H47A C47 H47C 109.5
H47B C47 H47C 109.5
O48 C48 H48A 109.5
O48 C48 H48B 109.5
H48A C48 H48B 109.5
O48 C48 H48C 109.5
H48A C48 H48C 109.5
H48B C48 H48C 109.5

loop_
_geom_bond_atom_site_label_1
_geom_bond_atom_site_label_2
_geom_bond_distance
Ru1 P2 2.3304(16)
Ru1 P1 2.3380(16)
Ru1 P3 2.3390(16)
Ru1 P4 2.3457(16)
Ru1 Cl2 2.4331(15)
Ru1 Cl1 2.4473(15)
Ru2 P5 2.3305(16)
Ru2 P6 2.3333(16)
Ru2 P7 2.3409(16)
Ru2 P8 2.3573(16)
Ru2 Cl3 2.4430(16)
Ru2 Cl4 2.4456(16)
Ru3 P11 2.3379(17)
Ru3 P10 2.3389(16)
Ru3 P9 2.3403(17)
Ru3 P12 2.3513(17)
Ru3 Cl6 2.4331(16)
Ru3 Cl5 2.4484(16)
Ru4 P13 2.3314(16)
Ru4 P16 2.3317(17)
Ru4 P14 2.3402(16)
Ru4 P15 2.3483(17)
Ru4 Cl7 2.4475(16)
Ru4 Cl8 2.4561(16)
P1 O3 1.591(4)
P1 O2 1.602(5)
P1 O1 1.613(4)
P2 O6 1.594(4)
P2 O5 1.600(4)
P2 O4 1.608(4)
P3 O7 1.589(4)
P3 O8 1.608(4)
P3 O9 1.617(4)
P4 O11 1.584(4)
P4 O12 1.607(4)
P4 O10 1.613(4)
P5 O14 1.603(4)
P5 O13 1.606(4)
P5 O15 1.612(4)
P6 O16 1.593(4)
P6 O17 1.606(4)
P6 O18 1.615(4)
P7 O19 1.603(4)
P7 O21 1.608(4)
P7 O20 1.615(4)
P8 O23 1.594(4)
P8 O22 1.611(4)
P8 O24 1.619(4)
P9 O25 1.601(4)
P9 O26 1.608(5)
P9 O27 1.610(4)
P10 O28 1.586(4)
P10 O30 1.604(4)
P10 O29 1.616(4)
P11 O32 1.576(4)
P11 O31 1.610(5)
P11 O33 1.620(4)
P12 O35 1.590(4)
P12 O34 1.609(4)
P12 O36 1.611(4)
P13 O39 1.599(4)
P13 O38 1.601(4)
P13 O37 1.605(4)
P14 O42 1.594(4)
P14 O41 1.605(4)
P14 O40 1.609(4)
P15 O43 1.601(5)
P15 O45 1.602(5)
P15 O44 1.609(5)
P16 O48 1.598(5)
P16 O47 1.603(5)
P16 O46 1.611(5)
O1 C1 1.457(8)
O2 C2 1.422(8)
O3 C3 1.438(8)
O4 C4 1.441(7)
O5 C5 1.455(8)
O6 C6 1.447(7)
O7 C7 1.454(7)
O8 C8 1.447(7)
O9 C9 1.459(8)
O10 C10 1.460(8)
O11 C11 1.458(7)
O12 C12 1.449(8)
O13 C13 1.449(7)
O14 C14 1.440(7)
O15 C15 1.439(8)
O16 C16 1.457(7)
O17 C17 1.415(8)
O18 C18 1.453(7)
O19 C19 1.445(7)
O20 C20 1.450(7)
O21 C21 1.441(8)
O22 C22 1.449(7)
O23 C23 1.448(7)
O24 C24 1.426(7)
O25 C25 1.448(7)
O26 C26 1.436(7)
O27 C27 1.452(7)
O28 C28 1.459(7)
O29 C29 1.456(7)
O30 C30 1.427(7)
O31 C31 1.404(9)
O32 C32 1.460(7)
O33 C33 1.447(8)
O34 C34 1.441(8)
O35 C35 1.460(7)
O36 C36 1.454(8)
O37 C37 1.453(7)
O38 C38 1.432(7)
O39 C39 1.444(7)
O40 C40 1.443(7)
O41 C41 1.456(8)
O42 C42 1.447(8)
O43 C43 1.447(8)
O44 C44 1.452(8)
O45 C45 1.460(8)
O46 C46 1.453(8)
O47 C47 1.412(9)
O48 C48 1.449(8)
C1 H1A 0.9800
C1 H1B 0.9800
C1 H1C 0.9800
C2 H2A 0.9800
C2 H2B 0.9800
C2 H2C 0.9800
C3 H3A 0.9800
C3 H3B 0.9800
C3 H3C 0.9800
C4 H4A 0.9800
C4 H4B 0.9800
C4 H4C 0.9800
C5 H5A 0.9800
C5 H5B 0.9800
C5 H5C 0.9800
C6 H6A 0.9800
C6 H6B 0.9800
C6 H6C 0.9800
C7 H7A 0.9800
C7 H7B 0.9800
C7 H7C 0.9800
C8 H8A 0.9800
C8 H8B 0.9800
C8 H8C 0.9800
C9 H9A 0.9800
C9 H9B 0.9800
C9 H9C 0.9800
C10 H10A 0.9800
C10 H10B 0.9800
C10 H10C 0.9800
C11 H11A 0.9800
C11 H11B 0.9800
C11 H11C 0.9800
C12 H12A 0.9800
C12 H12B 0.9800
C12 H12C 0.9800
C13 H13A 0.9800
C13 H13B 0.9800
C13 H13C 0.9800
C14 H14A 0.9800
C14 H14B 0.9800
C14 H14C 0.9800
C15 H15A 0.9800
C15 H15B 0.9800
C15 H15C 0.9800
C16 H16A 0.9800
C16 H16B 0.9800
C16 H16C 0.9800
C17 H17A 0.9800
C17 H17B 0.9800
C17 H17C 0.9800
C18 H18A 0.9800
C18 H18B 0.9800
C18 H18C 0.9800
C19 H19A 0.9800
C19 H19B 0.9800
C19 H19C 0.9800
C20 H20A 0.9800
C20 H20B 0.9800
C20 H20C 0.9800
C21 H21A 0.9800
C21 H21B 0.9800
C21 H21C 0.9800
C22 H22A 0.9800
C22 H22B 0.9800
C22 H22C 0.9800
C23 H23A 0.9800
C23 H23B 0.9800
C23 H23C 0.9800
C24 H24A 0.9800
C24 H24B 0.9800
C24 H24C 0.9800
C25 H25A 0.9800
C25 H25B 0.9800
C25 H25C 0.9800
C26 H26A 0.9800
C26 H26B 0.9800
C26 H26C 0.9800
C27 H27A 0.9800
C27 H27B 0.9800
C27 H27C 0.9800
C28 H28A 0.9800
C28 H28B 0.9800
C28 H28C 0.9800
C29 H29A 0.9800
C29 H29B 0.9800
C29 H29C 0.9800
C30 H30A 0.9800
C30 H30B 0.9800
C30 H30C 0.9800
C31 H31A 0.9800
C31 H31B 0.9800
C31 H31C 0.9800
C32 H32A 0.9800
C32 H32B 0.9800
C32 H32C 0.9800
C33 H33A 0.9800
C33 H33B 0.9800
C33 H33C 0.9800
C34 H34A 0.9800
C34 H34B 0.9800
C34 H34C 0.9800
C35 H35A 0.9800
C35 H35B 0.9800
C35 H35C 0.9800
C36 H36A 0.9800
C36 H36B 0.9800
C36 H36C 0.9800
C37 H37A 0.9800
C37 H37B 0.9800
C37 H37C 0.9800
C38 H38A 0.9800
C38 H38B 0.9800
C38 H38C 0.9800
C39 H39A 0.9800
C39 H39B 0.9800
C39 H39C 0.9800
C40 H40A 0.9800
C40 H40B 0.9800
C40 H40C 0.9800
C41 H41A 0.9800
C41 H41B 0.9800
C41 H41C 0.9800
C42 H42A 0.9800
C42 H42B 0.9800
C42 H42C 0.9800
C43 H43A 0.9800
C43 H43B 0.9800
C43 H43C 0.9800
C44 H44A 0.9800
C44 H44B 0.9800
C44 H44C 0.9800
C45 H45A 0.9800
C45 H45B 0.9800
C45 H45C 0.9800
C46 H46A 0.9800
C46 H46B 0.9800
C46 H46D 0.9800
C47 H47A 0.9800
C47 H47B 0.9800
C47 H47C 0.9800
C48 H48A 0.9800
C48 H48B 0.9800
C48 H48C 0.9800

loop_
_geom_torsion_atom_site_label_1
_geom_torsion_atom_site_label_2
_geom_torsion_atom_site_label_3
_geom_torsion_atom_site_label_4
_geom_torsion
P2 Ru1 P1 O3 -36.1(2)
P3 Ru1 P1 O3 52.1(6)
P4 Ru1 P1 O3 148.9(2)
Cl2 Ru1 P1 O3 55.8(2)
Cl1 Ru1 P1 O3 -124.8(2)
P2 Ru1 P1 O2 78.5(2)
P3 Ru1 P1 O2 166.7(5)
P4 Ru1 P1 O2 -96.5(2)
Cl2 Ru1 P1 O2 170.4(2)
Cl1 Ru1 P1 O2 -10.2(2)
P2 Ru1 P1 O1 -157.0(2)
P3 Ru1 P1 O1 -68.8(6)
P4 Ru1 P1 O1 28.0(2)
Cl2 Ru1 P1 O1 -65.1(2)
Cl1 Ru1 P1 O1 114.3(2)
P1 Ru1 P2 O6 -150.17(18)
P3 Ru1 P2 O6 36.30(18)
P4 Ru1 P2 O6 -81.6(6)
Cl2 Ru1 P2 O6 122.48(17)
Cl1 Ru1 P2 O6 -56.20(17)
P1 Ru1 P2 O5 94.5(2)
P3 Ru1 P2 O5 -79.0(2)
P4 Ru1 P2 O5 163.2(6)
Cl2 Ru1 P2 O5 7.2(2)
Cl1 Ru1 P2 O5 -171.5(2)
P1 Ru1 P2 O4 -29.1(2)
P3 Ru1 P2 O4 157.3(2)
P4 Ru1 P2 O4 39.5(7)
Cl2 Ru1 P2 O4 -116.5(2)
Cl1 Ru1 P2 O4 64.8(2)
P2 Ru1 P3 O7 149.51(18)
P1 Ru1 P3 O7 61.4(6)
P4 Ru1 P3 O7 -35.21(18)
Cl2 Ru1 P3 O7 57.64(18)
Cl1 Ru1 P3 O7 -121.74(18)
P2 Ru1 P3 O8 -95.1(2)
P1 Ru1 P3 O8 176.7(5)
P4 Ru1 P3 O8 80.1(2)
Cl2 Ru1 P3 O8 173.0(2)
Cl1 Ru1 P3 O8 -6.4(2)
P2 Ru1 P3 O9 27.6(2)
P1 Ru1 P3 O9 -60.5(6)
P4 Ru1 P3 O9 -157.1(2)
Cl2 Ru1 P3 O9 -64.2(2)
Cl1 Ru1 P3 O9 116.4(2)
P2 Ru1 P4 O11 -26.0(7)
P1 Ru1 P4 O11 42.63(19)
P3 Ru1 P4 O11 -143.80(19)
Cl2 Ru1 P4 O11 129.90(18)
Cl1 Ru1 P4 O11 -51.44(18)
P2 Ru1 P4 O12 -140.6(6)
P1 Ru1 P4 O12 -72.0(2)
P3 Ru1 P4 O12 101.6(2)
Cl2 Ru1 P4 O12 15.3(2)
Cl1 Ru1 P4 O12 -166.0(2)
P2 Ru1 P4 O10 96.5(6)
P1 Ru1 P4 O10 165.1(2)
P3 Ru1 P4 O10 -21.3(2)
Cl2 Ru1 P4 O10 -107.6(2)
Cl1 Ru1 P4 O10 71.1(2)
P6 Ru2 P5 O14 -90.9(2)
P7 Ru2 P5 O14 -150.3(10)
P8 Ru2 P5 O14 86.1(2)
Cl3 Ru2 P5 O14 176.86(19)
Cl4 Ru2 P5 O14 -2.49(19)
P6 Ru2 P5 O13 153.61(19)
P7 Ru2 P5 O13 94.3(10)
P8 Ru2 P5 O13 -29.34(19)
Cl3 Ru2 P5 O13 61.39(19)
Cl4 Ru2 P5 O13 -117.96(19)
P6 Ru2 P5 O15 32.1(2)
P7 Ru2 P5 O15 -27.3(11)
P8 Ru2 P5 O15 -150.89(19)
Cl3 Ru2 P5 O15 -60.2(2)
Cl4 Ru2 P5 O15 120.5(2)
P5 Ru2 P6 O16 30.37(18)
P7 Ru2 P6 O16 -152.45(18)
P8 Ru2 P6 O16 -70.2(11)
Cl3 Ru2 P6 O16 120.47(18)
Cl4 Ru2 P6 O16 -60.79(18)
P5 Ru2 P6 O17 -83.9(2)
P7 Ru2 P6 O17 93.2(2)
P8 Ru2 P6 O17 175.5(10)
Cl3 Ru2 P6 O17 6.2(2)
Cl4 Ru2 P6 O17 -175.1(2)
P5 Ru2 P6 O18 151.87(18)
P7 Ru2 P6 O18 -30.96(18)
P8 Ru2 P6 O18 51.3(11)
Cl3 Ru2 P6 O18 -118.03(18)
Cl4 Ru2 P6 O18 60.70(18)
P5 Ru2 P7 O19 19.6(10)
P6 Ru2 P7 O19 -39.81(17)
P8 Ru2 P7 O19 143.16(17)
Cl3 Ru2 P7 O19 52.48(17)
Cl4 Ru2 P7 O19 -128.21(17)
P5 Ru2 P7 O21 134.1(10)
P6 Ru2 P7 O21 74.8(2)
P8 Ru2 P7 O21 -102.3(2)
Cl3 Ru2 P7 O21 167.0(2)
Cl4 Ru2 P7 O21 -13.6(2)
P5 Ru2 P7 O20 -102.5(10)
P6 Ru2 P7 O20 -161.85(19)
P8 Ru2 P7 O20 21.12(19)
Cl3 Ru2 P7 O20 -69.56(19)
Cl4 Ru2 P7 O20 109.75(19)
P5 Ru2 P8 O23 -148.78(17)
P6 Ru2 P8 O23 -48.2(11)
P7 Ru2 P8 O23 33.96(17)
Cl3 Ru2 P8 O23 121.10(17)
Cl4 Ru2 P8 O23 -57.64(17)
P5 Ru2 P8 O22 95.95(19)
P6 Ru2 P8 O22 -163.5(10)
P7 Ru2 P8 O22 -81.31(19)
Cl3 Ru2 P8 O22 5.83(19)
Cl4 Ru2 P8 O22 -172.92(19)
P5 Ru2 P8 O24 -26.63(19)
P6 Ru2 P8 O24 73.9(11)
P7 Ru2 P8 O24 156.11(19)
Cl3 Ru2 P8 O24 -116.75(19)
Cl4 Ru2 P8 O24 64.51(19)
P11 Ru3 P9 O25 -126.3(12)
P10 Ru3 P9 O25 -154.51(19)
P12 Ru3 P9 O25 27.10(19)
Cl6 Ru3 P9 O25 -62.46(19)
Cl5 Ru3 P9 O25 117.07(19)
P11 Ru3 P9 O26 118.9(12)
P10 Ru3 P9 O26 90.7(2)
P12 Ru3 P9 O26 -87.7(2)
Cl6 Ru3 P9 O26 -177.3(2)
Cl5 Ru3 P9 O26 2.2(2)
P11 Ru3 P9 O27 -3.7(13)
P10 Ru3 P9 O27 -32.0(2)
P12 Ru3 P9 O27 149.7(2)
Cl6 Ru3 P9 O27 60.1(2)
Cl5 Ru3 P9 O27 -120.4(2)
P11 Ru3 P10 O28 154.83(17)
P9 Ru3 P10 O28 -26.49(18)
P12 Ru3 P10 O28 108.8(15)
Cl6 Ru3 P10 O28 -116.49(17)
Cl5 Ru3 P10 O28 64.52(17)
P11 Ru3 P10 O30 -90.43(19)
P9 Ru3 P10 O30 88.24(19)
P12 Ru3 P10 O30 -136.4(14)
Cl6 Ru3 P10 O30 -1.75(19)
Cl5 Ru3 P10 O30 179.26(19)
P11 Ru3 P10 O29 33.33(19)
P9 Ru3 P10 O29 -148.00(19)
P12 Ru3 P10 O29 -12.7(15)
Cl6 Ru3 P10 O29 122.01(19)
Cl5 Ru3 P10 O29 -56.99(19)
P10 Ru3 P11 O32 38.25(19)
P9 Ru3 P11 O32 10.0(13)
P12 Ru3 P11 O32 -143.40(19)
Cl6 Ru3 P11 O32 -53.87(19)
Cl5 Ru3 P11 O32 126.65(19)
P10 Ru3 P11 O31 -75.0(2)
P9 Ru3 P11 O31 -103.3(12)
P12 Ru3 P11 O31 103.3(2)
Cl6 Ru3 P11 O31 -167.1(2)
Cl5 Ru3 P11 O31 13.4(2)
P10 Ru3 P11 O33 161.0(2)
P9 Ru3 P11 O33 132.7(12)
P12 Ru3 P11 O33 -20.6(2)
Cl6 Ru3 P11 O33 68.9(2)
Cl5 Ru3 P11 O33 -110.6(2)
P11 Ru3 P12 O35 -33.93(19)
P10 Ru3 P12 O35 12.0(15)
P9 Ru3 P12 O35 147.32(19)
Cl6 Ru3 P12 O35 -122.70(19)
Cl5 Ru3 P12 O35 56.30(19)
P11 Ru3 P12 O34 -156.3(2)
P10 Ru3 P12 O34 -110.3(15)
P9 Ru3 P12 O34 25.0(2)
Cl6 Ru3 P12 O34 115.0(2)
Cl5 Ru3 P12 O34 -66.0(2)
P11 Ru3 P12 O36 81.4(2)
P10 Ru3 P12 O36 127.3(14)
P9 Ru3 P12 O36 -97.4(2)
Cl6 Ru3 P12 O36 -7.4(2)
Cl5 Ru3 P12 O36 171.6(2)
P16 Ru4 P13 O39 152.92(19)
P14 Ru4 P13 O39 -31.00(19)
P15 Ru4 P13 O39 78.2(11)
Cl7 Ru4 P13 O39 -118.47(19)
Cl8 Ru4 P13 O39 61.17(19)
P16 Ru4 P13 O38 -91.8(2)
P14 Ru4 P13 O38 84.2(2)
P15 Ru4 P13 O38 -166.5(10)
Cl7 Ru4 P13 O38 -3.2(2)
Cl8 Ru4 P13 O38 176.4(2)
P16 Ru4 P13 O37 30.85(19)
P14 Ru4 P13 O37 -153.07(19)
P15 Ru4 P13 O37 -43.9(11)
Cl7 Ru4 P13 O37 119.46(19)
Cl8 Ru4 P13 O37 -60.90(19)
P13 Ru4 P14 O42 -146.5(2)
P16 Ru4 P14 O42 -67.1(9)
P15 Ru4 P14 O42 36.6(2)
Cl7 Ru4 P14 O42 -55.70(19)
Cl8 Ru4 P14 O42 124.04(19)
P13 Ru4 P14 O41 97.7(2)
P16 Ru4 P14 O41 177.2(9)
P15 Ru4 P14 O41 -79.2(2)
Cl7 Ru4 P14 O41 -171.4(2)
Cl8 Ru4 P14 O41 8.3(2)
P13 Ru4 P14 O40 -25.2(2)
P16 Ru4 P14 O40 54.2(9)
P15 Ru4 P14 O40 157.9(2)
Cl7 Ru4 P14 O40 65.6(2)
Cl8 Ru4 P14 O40 -114.6(2)
P13 Ru4 P15 O43 154.2(10)
P16 Ru4 P15 O43 79.5(2)
P14 Ru4 P15 O43 -96.6(2)
Cl7 Ru4 P15 O43 -9.1(2)
Cl8 Ru4 P15 O43 171.2(2)
P13 Ru4 P15 O45 39.4(11)
P16 Ru4 P15 O45 -35.3(2)
P14 Ru4 P15 O45 148.6(2)
Cl7 Ru4 P15 O45 -123.9(2)
Cl8 Ru4 P15 O45 56.4(2)
P13 Ru4 P15 O44 -82.9(11)
P16 Ru4 P15 O44 -157.5(2)
P14 Ru4 P15 O44 26.3(2)
Cl7 Ru4 P15 O44 113.8(2)
Cl8 Ru4 P15 O44 -65.8(2)
P13 Ru4 P16 O48 40.44(19)
P14 Ru4 P16 O48 -39.1(9)
P15 Ru4 P16 O48 -142.70(19)
Cl7 Ru4 P16 O48 -50.46(19)
Cl8 Ru4 P16 O48 129.80(19)
P13 Ru4 P16 O47 -73.0(3)
P14 Ru4 P16 O47 -152.5(9)
P15 Ru4 P16 O47 103.8(3)
Cl7 Ru4 P16 O47 -163.9(3)
Cl8 Ru4 P16 O47 16.3(3)
P13 Ru4 P16 O46 162.4(2)
P14 Ru4 P16 O46 82.9(9)
P15 Ru4 P16 O46 -20.7(2)
Cl7 Ru4 P16 O46 71.5(2)
Cl8 Ru4 P16 O46 -108.2(2)
O3 P1 O1 C1 -58.0(5)
O2 P1 O1 C1 -160.1(5)
Ru1 P1 O1 C1 65.6(5)
O3 P1 O2 C2 -164.7(5)
O1 P1 O2 C2 -59.1(5)
Ru1 P1 O2 C2 75.8(5)
O2 P1 O3 C3 44.8(6)
O1 P1 O3 C3 -56.2(6)
Ru1 P1 O3 C3 172.4(5)
O6 P2 O4 C4 71.5(5)
O5 P2 O4 C4 174.1(5)
Ru1 P2 O4 C4 -52.2(5)
O6 P2 O5 C5 159.4(5)
O4 P2 O5 C5 53.9(5)
Ru1 P2 O5 C5 -80.7(5)
O5 P2 O6 C6 -47.3(5)
O4 P2 O6 C6 53.3(5)
Ru1 P2 O6 C6 -175.2(4)
O8 P3 O7 C7 48.8(5)
O9 P3 O7 C7 -51.2(5)
Ru1 P3 O7 C7 176.2(4)
O7 P3 O8 C8 -164.7(4)
O9 P3 O8 C8 -59.3(5)
Ru1 P3 O8 C8 75.2(5)
O7 P3 O9 C9 -68.0(5)
O8 P3 O9 C9 -170.5(5)
Ru1 P3 O9 C9 56.6(5)
O11 P4 O10 C10 72.4(5)
O12 P4 O10 C10 174.2(5)
Ru1 P4 O10 C10 -52.9(5)
O12 P4 O11 C11 -49.9(5)
O10 P4 O11 C11 49.8(5)
Ru1 P4 O11 C11 -176.9(4)
O11 P4 O12 C12 162.1(5)
O10 P4 O12 C12 56.9(5)
Ru1 P4 O12 C12 -78.0(5)
O14 P5 O13 C13 47.8(5)
O15 P5 O13 C13 -52.5(5)
Ru2 P5 O13 C13 175.2(5)
O13 P5 O14 C14 -161.9(5)
O15 P5 O14 C14 -56.8(5)
Ru2 P5 O14 C14 77.6(5)
O14 P5 O15 C15 -170.6(4)
O13 P5 O15 C15 -68.2(5)
Ru2 P5 O15 C15 56.5(5)
O17 P6 O16 C16 -48.6(5)
O18 P6 O16 C16 52.6(5)
Ru2 P6 O16 C16 -175.7(4)
O16 P6 O17 C17 160.3(5)
O18 P6 O17 C17 55.1(5)
Ru2 P6 O17 C17 -79.4(5)
O16 P6 O18 C18 55.6(5)
O17 P6 O18 C18 157.0(4)
Ru2 P6 O18 C18 -69.3(4)
O21 P7 O19 C19 52.2(5)
O20 P7 O19 C19 -48.1(5)
Ru2 P7 O19 C19 178.6(4)
O19 P7 O20 C20 -64.2(4)
O21 P7 O20 C20 -166.1(4)
Ru2 P7 O20 C20 61.2(5)
O19 P7 O21 C21 -163.1(5)
O20 P7 O21 C21 -58.5(5)
Ru2 P7 O21 C21 76.7(5)
O23 P8 O22 C22 161.8(4)
O24 P8 O22 C22 56.9(4)
Ru2 P8 O22 C22 -78.1(4)
O22 P8 O23 C23 -44.2(5)
O24 P8 O23 C23 55.1(5)
Ru2 P8 O23 C23 -171.5(4)
O23 P8 O24 C24 72.8(5)
O22 P8 O24 C24 175.0(5)
Ru2 P8 O24 C24 -52.2(5)
O26 P9 O25 C25 -49.7(5)
O27 P9 O25 C25 50.1(6)
Ru3 P9 O25 C25 -176.2(5)
O25 P9 O26 C26 159.7(5)
O27 P9 O26 C26 55.1(5)
Ru3 P9 O26 C26 -79.6(5)
O25 P9 O27 C27 74.2(5)
O26 P9 O27 C27 176.0(4)
Ru3 P9 O27 C27 -51.8(5)
O30 P10 O28 C28 48.1(5)
O29 P10 O28 C28 -53.3(5)
Ru3 P10 O28 C28 175.2(4)
O28 P10 O29 C29 -55.1(5)
O30 P10 O29 C29 -157.3(4)
Ru3 P10 O29 C29 69.4(5)
O28 P10 O30 C30 -170.5(5)
O29 P10 O30 C30 -64.8(5)
Ru3 P10 O30 C30 69.4(5)
O32 P11 O31 C31 158.0(6)
O33 P11 O31 C31 53.5(6)
Ru3 P11 O31 C31 -82.8(6)
O31 P11 O32 C32 -48.5(5)
O33 P11 O32 C32 51.7(5)
Ru3 P11 O32 C32 -173.7(5)
O32 P11 O33 C33 66.8(5)
O31 P11 O33 C33 168.1(5)
Ru3 P11 O33 C33 -59.1(5)
O35 P12 O34 C34 -78.2(5)
O36 P12 O34 C34 179.9(5)
Ru3 P12 O34 C34 47.4(5)
O34 P12 O35 C35 -52.3(5)
O36 P12 O35 C35 46.6(5)
Ru3 P12 O35 C35 173.8(4)
O35 P12 O36 C36 -159.9(4)
O34 P12 O36 C36 -55.5(5)
Ru3 P12 O36 C36 79.5(5)
O39 P13 O37 C37 -61.2(5)
O38 P13 O37 C37 -162.7(4)
Ru4 P13 O37 C37 64.2(5)
O39 P13 O38 C38 -161.0(5)
O37 P13 O38 C38 -55.5(5)
Ru4 P13 O38 C38 77.9(5)
O38 P13 O39 C39 47.4(5)
O37 P13 O39 C39 -52.8(5)
Ru4 P13 O39 C39 175.5(4)
O42 P14 O40 C40 70.8(5)
O41 P14 O40 C40 173.7(4)
Ru4 P14 O40 C40 -53.6(5)
O42 P14 O41 C41 161.7(5)
O40 P14 O41 C41 56.7(5)
Ru4 P14 O41 C41 -77.8(5)
O41 P14 O42 C42 -51.7(6)
O40 P14 O42 C42 48.7(6)
Ru4 P14 O42 C42 -178.9(5)
O45 P15 O43 C43 -165.0(5)
O44 P15 O43 C43 -59.6(5)
Ru4 P15 O43 C43 74.5(5)
O43 P15 O44 C44 -170.8(5)
O45 P15 O44 C44 -68.7(5)
Ru4 P15 O44 C44 56.8(6)
O43 P15 O45 C45 40.3(6)
O44 P15 O45 C45 -60.6(6)
Ru4 P15 O45 C45 167.0(5)
O48 P16 O46 C46 64.5(5)
O47 P16 O46 C46 165.4(5)
Ru4 P16 O46 C46 -61.1(6)
O48 P16 O47 C47 160.7(6)
O46 P16 O47 C47 56.1(6)
Ru4 P16 O47 C47 -79.3(6)
O47 P16 O48 C48 -49.8(5)
O46 P16 O48 C48 51.2(5)
Ru4 P16 O48 C48 -176.0(5)
